data_7246464
loop_
_publ_author_name
'Siedzielnik, Magdalena'
'Paw\/lowska, Monika'
'Da\'sko, Mateusz'
'Kleinschmidt, Hubert'
'Do\/l\;ega, Anna'

_publ_section_title
;
 Reactions of cobalt(ii) chloride and cobalt(ii) acetate with
 hemisalen-type ligands: ligand transformation, oxidation of cobalt and
 complex formation. Preliminary study on the cytotoxicity of Co(ii) and
 Co(iii) hemisalen complexes
;
_journal_issue 13
_journal_name_full 'RSC Advances'
_journal_page_first 8830
_journal_page_last 8843
_journal_paper_doi 10.1039/D2RA07089H
_journal_volume 13
_journal_year 2023
_chemical_formula_moiety 'C22 H20 N2 O4'
_chemical_formula_sum 'C22 H20 N2 O4'
_chemical_formula_weight 376.4
_space_group_IT_number 2
_space_group_name_Hall '-P 1'
_space_group_name_H-M_alt 'P -1'
_symmetry_cell_setting triclinic
_symmetry_Int_Tables_number 2
_symmetry_space_group_name_Hall '-P 1'
_symmetry_space_group_name_H-M 'P -1'
_atom_sites_solution_hydrogens geom
_atom_sites_solution_primary other
_audit_creation_date 2023-01-10T19:25:41-00:00
_audit_creation_method 'WinGX routine CIF_UPDATE'
_audit_update_record
;
2023-01-23 deposited with the CCDC.	2023-03-08 downloaded from the CCDC.
;
_cell_angle_alpha 87.538(4)
_cell_angle_beta 85.441(4)
_cell_angle_gamma 68.748(3)
_cell_formula_units_Z 2
_cell_length_a 8.9262(4)
_cell_length_b 9.3131(4)
_cell_length_c 11.4785(5)
_cell_measurement_reflns_used 20524
_cell_measurement_temperature 120(2)
_cell_measurement_theta_max 29.6
_cell_measurement_theta_min 2.35
_cell_volume 886.41(7)
_computing_cell_refinement
;
        X-Area Recipe 1.34.0.0 (STOE, 2019)
;
_computing_data_collection
;
        X-Area WinXpose 2.0.22.0 (STOE, 2016)
;
_computing_data_reduction
;
        X-Area Integrate 1.77.0.0 (STOE, 2019)
        X-Area X-Red32 1.65.0.0 (STOE, 2018)
;
_computing_publication_material
;
STOE & Cie GmbH, X-Area, software package for collecting single-crystal or
multi-domain crystal data on STOE area-detector diffractometers, for image
processing, for the correction and scaling of reflection intensities and
        for outlier rejection, version 1.88, Darmstadt 2019
;
_computing_structure_refinement 'SHELXL-2014/7 (Sheldrick, 2014)'
_diffrn_ambient_temperature 120(2)
_diffrn_detector 'image plate (34 cm diameter)'
_diffrn_detector_area_resol_mean 6.67
_diffrn_detector_type 'STOE Imaging Plate'
_diffrn_measured_fraction_theta_full 0.999
_diffrn_measured_fraction_theta_max 0.995
_diffrn_measurement_device '2-circle diffractometer'
_diffrn_measurement_device_type 'STOE IPDS 2T'
_diffrn_measurement_method 'rotation method, \w scans'
_diffrn_radiation_monochromator 'parabolic x-ray mirror'
_diffrn_radiation_probe x-ray
_diffrn_radiation_type MoK\a
_diffrn_radiation_wavelength 0.71073
_diffrn_reflns_av_R_equivalents 0.0183
_diffrn_reflns_av_unetI/netI 0.0164
_diffrn_reflns_Laue_measured_fraction_full 0.999
_diffrn_reflns_Laue_measured_fraction_max 0.995
_diffrn_reflns_limit_h_max 12
_diffrn_reflns_limit_h_min -12
_diffrn_reflns_limit_k_max 12
_diffrn_reflns_limit_k_min -12
_diffrn_reflns_limit_l_max 15
_diffrn_reflns_limit_l_min -15
_diffrn_reflns_number 12586
_diffrn_reflns_point_group_measured_fraction_full 0.999
_diffrn_reflns_point_group_measured_fraction_max 0.995
_diffrn_reflns_theta_full 25.242
_diffrn_reflns_theta_max 29.185
_diffrn_reflns_theta_min 2.347
_diffrn_source 'GeniX Mo, 0.05 x 0.05 mm2 microfocus'
_exptl_absorpt_coefficient_mu 0.098
_exptl_absorpt_correction_T_max 0.981
_exptl_absorpt_correction_T_min 0.9666
_exptl_absorpt_correction_type integration
_exptl_absorpt_process_details
;
STOE X-Red32, absorption correction by Gaussian integration, analogous to
P. Coppens, "The Evaluation of Absorption and Extinction in Single-Crystal
        Structure Analysis", published in
        F. R. Ahmed (Editor), "Crystallographic Computing",
        Munksgaard, Copenhagen (1970), 255 - 270
;
_exptl_crystal_colour 'light green'
_exptl_crystal_density_diffrn 1.41
_exptl_crystal_density_method 'not measured'
_exptl_crystal_description block
_exptl_crystal_F_000 396
_exptl_crystal_size_max 0.45
_exptl_crystal_size_mid 0.35
_exptl_crystal_size_min 0.293
_refine_diff_density_max 0.437
_refine_diff_density_min -0.2
_refine_diff_density_rms 0.049
_refine_ls_extinction_method none
_refine_ls_goodness_of_fit_ref 1.04
_refine_ls_hydrogen_treatment constr
_refine_ls_matrix_type full
_refine_ls_number_parameters 256
_refine_ls_number_reflns 4767
_refine_ls_number_restraints 0
_refine_ls_restrained_S_all 1.04
_refine_ls_R_factor_all 0.0426
_refine_ls_R_factor_gt 0.038
_refine_ls_shift/su_max 0.001
_refine_ls_shift/su_mean 0
_refine_ls_structure_factor_coef Fsqd
_refine_ls_weighting_details 'w=1/[\s^2^(Fo^2^)+(0.0569P)^2^+0.3278P] where P=(Fo^2^+2Fc^2^)/3'
_refine_ls_weighting_scheme calc
_refine_ls_wR_factor_gt 0.1018
_refine_ls_wR_factor_ref 0.1054
_reflns_Friedel_coverage 0
_reflns_number_gt 4276
_reflns_number_total 4767
_reflns_threshold_expression 'I > 2\s(I)'
_cod_data_source_file d2ra07089h2.cif
_cod_data_source_block ms24_2022
_cod_database_code 7246464
_shelx_shelxl_version_number 2014/7

loop_
_symmetry_equiv_pos_as_xyz
'x, y, z'
'-x, -y, -z'

loop_
_atom_site_label
_atom_site_type_symbol
_atom_site_fract_x
_atom_site_fract_y
_atom_site_fract_z
_atom_site_U_iso_or_equiv
_atom_site_adp_type
_atom_site_occupancy
_atom_site_site_symmetry_order
_atom_site_calc_flag
_atom_site_refinement_flags_posn
_atom_site_refinement_flags_adp
_atom_site_refinement_flags_occupancy
_atom_site_disorder_assembly
_atom_site_disorder_group
O3 O 0.59018(8) 0.59097(8) 0.81178(6) 0.01468(15) Uani 1 1 d . . . . .
O1 O 0.88917(8) 0.24730(8) 0.66561(6) 0.01491(15) Uani 1 1 d . . . . .
O2 O 0.85201(9) -0.00599(8) 0.62109(6) 0.01788(16) Uani 1 1 d . . . . .
O4 O 0.36210(9) 0.82012(9) 0.71995(6) 0.01906(16) Uani 1 1 d . . . . .
N1 N 0.87062(10) 0.43595(10) 0.80227(7) 0.01375(16) Uani 1 1 d . . . . .
N2 N 1.09311(10) 0.50767(10) 0.78029(8) 0.01708(17) Uani 1 1 d . . . . .
C9 C 0.60416(12) 0.60973(11) 0.69248(8) 0.01378(18) Uani 1 1 d . . . . .
C17 C 0.94743(11) 0.53476(11) 0.83452(8) 0.01379(18) Uani 1 1 d . . . . .
C14 C 0.73550(12) 0.51763(11) 0.62230(8) 0.01392(18) Uani 1 1 d . . . . .
C1 C 0.77343(11) 0.21373(11) 0.73438(8) 0.01392(18) Uani 1 1 d . . . . .
C6 C 0.68126(11) 0.30853(11) 0.82389(8) 0.01425(18) Uani 1 1 d . . . . .
C15 C 0.87970(11) 0.40259(11) 0.67862(8) 0.01342(18) Uani 1 1 d . . . . .
H15 H 0.9798 0.4133 0.6403 0.016 Uiso 1 1 calc R U . . .
C7 C 0.71336(11) 0.45153(11) 0.85258(8) 0.01355(18) Uani 1 1 d . . . . .
H7 H 0.7136 0.4566 0.9394 0.016 Uiso 1 1 calc R U . . .
C2 C 0.75398(12) 0.07442(11) 0.71157(8) 0.01506(19) Uani 1 1 d . . . . .
C10 C 0.47923(12) 0.73121(11) 0.64250(9) 0.01591(19) Uani 1 1 d . . . . .
C13 C 0.73807(13) 0.54061(12) 0.50084(9) 0.01715(19) Uani 1 1 d . . . . .
H13 H 0.8265 0.4769 0.4525 0.021 Uiso 1 1 calc R U . . .
C18 C 0.87822(12) 0.64827(11) 0.91875(8) 0.01575(19) Uani 1 1 d . . . . .
H18 H 0.7737 0.6646 0.9544 0.019 Uiso 1 1 calc R U . . .
C11 C 0.48374(13) 0.75207(12) 0.52199(9) 0.0199(2) Uani 1 1 d . . . . .
H11 H 0.3989 0.8324 0.4874 0.024 Uiso 1 1 calc R U . . .
C19 C 0.96484(13) 0.73703(11) 0.94966(9) 0.01685(19) Uani 1 1 d . . . . .
C21 C 1.17396(13) 0.59557(13) 0.80972(9) 0.0192(2) Uani 1 1 d . . . . .
H21 H 1.2771 0.5784 0.7713 0.023 Uiso 1 1 calc R U . . .
C5 C 0.56653(12) 0.26486(12) 0.89128(9) 0.0182(2) Uani 1 1 d . . . . .
H5 H 0.5034 0.3283 0.9532 0.022 Uiso 1 1 calc R U . . .
C3 C 0.63871(13) 0.03338(12) 0.77829(9) 0.0187(2) Uani 1 1 d . . . . .
H3 H 0.6234 -0.0597 0.7632 0.022 Uiso 1 1 calc R U . . .
C4 C 0.54525(13) 0.12956(12) 0.86777(9) 0.0201(2) Uani 1 1 d . . . . .
H4 H 0.466 0.1015 0.913 0.024 Uiso 1 1 calc R U . . .
C12 C 0.61249(14) 0.65541(13) 0.45124(9) 0.0206(2) Uani 1 1 d . . . . .
H12 H 0.6135 0.6688 0.3687 0.025 Uiso 1 1 calc R U . . .
C20 C 1.11633(13) 0.71000(12) 0.89278(9) 0.0189(2) Uani 1 1 d . . . . .
H20 H 1.1788 0.7689 0.9106 0.023 Uiso 1 1 calc R U . . .
C8 C 0.85255(14) -0.15665(12) 0.60200(10) 0.0226(2) Uani 1 1 d . . . . .
H8A H 0.9326 -0.2049 0.5382 0.034 Uiso 1 1 calc R U . . .
H8B H 0.7456 -0.1492 0.5812 0.034 Uiso 1 1 calc R U . . .
H8C H 0.8799 -0.2192 0.6735 0.034 Uiso 1 1 calc R U . . .
C22 C 0.89446(14) 0.85900(13) 1.04110(10) 0.0220(2) Uani 1 1 d . . . . .
H22A H 0.8165 0.951 1.0064 0.033 Uiso 1 1 calc R U . . .
H22B H 0.9809 0.8854 1.071 0.033 Uiso 1 1 calc R U . . .
H22C H 0.8402 0.8199 1.1055 0.033 Uiso 1 1 calc R U . . .
C16 C 0.23401(15) 0.94463(14) 0.67179(11) 0.0291(3) Uani 1 1 d . . . . .
H16A H 0.1848 0.905 0.6136 0.044 Uiso 1 1 calc R U . . .
H16B H 0.2768 1.0197 0.6344 0.044 Uiso 1 1 calc R U . . .
H16C H 0.1526 0.9946 0.7343 0.044 Uiso 1 1 calc R U . . .

loop_
_atom_site_aniso_label
_atom_site_aniso_U_11
_atom_site_aniso_U_22
_atom_site_aniso_U_33
_atom_site_aniso_U_23
_atom_site_aniso_U_13
_atom_site_aniso_U_12
O3 0.0148(3) 0.0143(3) 0.0124(3) -0.0005(2) 0.0009(2) -0.0027(3)
O1 0.0152(3) 0.0128(3) 0.0168(3) -0.0026(2) 0.0030(3) -0.0057(3)
O2 0.0205(4) 0.0132(3) 0.0198(4) -0.0040(3) 0.0013(3) -0.0061(3)
O4 0.0158(3) 0.0185(4) 0.0181(3) -0.0006(3) -0.0002(3) -0.0006(3)
N1 0.0135(4) 0.0153(4) 0.0128(4) -0.0021(3) 0.0007(3) -0.0057(3)
N2 0.0155(4) 0.0194(4) 0.0170(4) -0.0013(3) -0.0005(3) -0.0072(3)
C9 0.0156(4) 0.0144(4) 0.0127(4) -0.0004(3) -0.0009(3) -0.0071(3)
C17 0.0150(4) 0.0134(4) 0.0131(4) 0.0017(3) -0.0030(3) -0.0050(3)
C14 0.0153(4) 0.0136(4) 0.0139(4) -0.0007(3) 0.0000(3) -0.0065(3)
C1 0.0130(4) 0.0144(4) 0.0144(4) 0.0011(3) -0.0010(3) -0.0050(3)
C6 0.0137(4) 0.0144(4) 0.0146(4) 0.0000(3) -0.0006(3) -0.0050(3)
C15 0.0142(4) 0.0131(4) 0.0133(4) -0.0021(3) 0.0012(3) -0.0055(3)
C7 0.0135(4) 0.0137(4) 0.0127(4) -0.0004(3) 0.0000(3) -0.0043(3)
C2 0.0152(4) 0.0136(4) 0.0155(4) 0.0001(3) -0.0027(3) -0.0038(3)
C10 0.0151(4) 0.0153(4) 0.0174(4) -0.0012(3) -0.0007(3) -0.0056(4)
C13 0.0207(5) 0.0173(5) 0.0140(4) -0.0020(3) 0.0008(3) -0.0076(4)
C18 0.0157(4) 0.0151(4) 0.0158(4) -0.0008(3) -0.0012(3) -0.0048(4)
C11 0.0205(5) 0.0195(5) 0.0181(5) 0.0020(4) -0.0053(4) -0.0049(4)
C19 0.0202(5) 0.0146(4) 0.0158(4) 0.0006(3) -0.0042(3) -0.0058(4)
C21 0.0174(5) 0.0231(5) 0.0194(5) -0.0006(4) -0.0004(4) -0.0100(4)
C5 0.0161(4) 0.0187(5) 0.0186(5) -0.0005(4) 0.0022(4) -0.0058(4)
C3 0.0195(5) 0.0164(5) 0.0223(5) 0.0020(4) -0.0030(4) -0.0087(4)
C4 0.0186(5) 0.0211(5) 0.0223(5) 0.0024(4) 0.0017(4) -0.0102(4)
C12 0.0258(5) 0.0220(5) 0.0133(4) 0.0005(4) -0.0026(4) -0.0078(4)
C20 0.0206(5) 0.0195(5) 0.0199(5) 0.0004(4) -0.0044(4) -0.0104(4)
C8 0.0298(6) 0.0126(5) 0.0259(5) -0.0027(4) -0.0022(4) -0.0077(4)
C22 0.0232(5) 0.0188(5) 0.0242(5) -0.0059(4) -0.0030(4) -0.0072(4)
C16 0.0228(5) 0.0273(6) 0.0251(6) 0.0007(4) -0.0030(4) 0.0054(4)

loop_
_atom_type_symbol
_atom_type_description
_atom_type_scat_dispersion_real
_atom_type_scat_dispersion_imag
_atom_type_scat_source
C C 0.0033 0.0016 'International Tables Vol C Tables 4.2.6.8 and 6.1.1.4'
H H 0 0 'International Tables Vol C Tables 4.2.6.8 and 6.1.1.4'
N N 0.0061 0.0033 'International Tables Vol C Tables 4.2.6.8 and 6.1.1.4'
O O 0.0106 0.006 'International Tables Vol C Tables 4.2.6.8 and 6.1.1.4'

loop_
_exptl_crystal_face_index_h
_exptl_crystal_face_index_k
_exptl_crystal_face_index_l
_exptl_crystal_face_perp_dist
3 2 6 0.139
4 1 4 0.138
5 -1 -3 0.247
0 -1 -4 0.178
-3 -2 -8 0.17
-5 -1 -3 0.241
-3 1 5 0.227
1 1 -1 0.142
1 8 -2 0.154
-7 1 6 0.203
-2 -8 3 0.152
2 -9 -1 0.195

loop_
_geom_angle_atom_site_label_1
_geom_angle_atom_site_label_2
_geom_angle_atom_site_label_3
_geom_angle
_geom_angle_site_symmetry_1
_geom_angle_site_symmetry_3
_geom_angle_publ_flag
C9 O3 C7 112.23(7) . . ?
C1 O1 C15 112.51(7) . . ?
C2 O2 C8 117.26(8) . . ?
C10 O4 C16 116.57(8) . . ?
C17 N1 C7 120.76(8) . . ?
C17 N1 C15 117.37(8) . . ?
C7 N1 C15 108.74(7) . . ?
C17 N2 C21 117.05(9) . . ?
O3 C9 C14 123.04(9) . . ?
O3 C9 C10 116.69(8) . . ?
C14 C9 C10 120.25(9) . . ?
N2 C17 C18 123.26(9) . . ?
N2 C17 N1 114.34(8) . . ?
C18 C17 N1 122.37(9) . . ?
C9 C14 C13 119.57(9) . . ?
C9 C14 C15 119.62(8) . . ?
C13 C14 C15 120.63(8) . . ?
O1 C1 C6 122.74(9) . . ?
O1 C1 C2 116.33(8) . . ?
C6 C1 C2 120.91(9) . . ?
C1 C6 C5 119.20(9) . . ?
C1 C6 C7 119.83(8) . . ?
C5 C6 C7 120.85(9) . . ?
O1 C15 N1 109.51(7) . . ?
O1 C15 C14 111.93(8) . . ?
N1 C15 C14 109.64(8) . . ?
O1 C15 H15 108.6 . . ?
N1 C15 H15 108.6 . . ?
C14 C15 H15 108.6 . . ?
N1 C7 O3 111.82(7) . . ?
N1 C7 C6 107.97(8) . . ?
O3 C7 C6 111.79(8) . . ?
N1 C7 H7 108.4 . . ?
O3 C7 H7 108.4 . . ?
C6 C7 H7 108.4 . . ?
O2 C2 C3 126.40(9) . . ?
O2 C2 C1 114.33(8) . . ?
C3 C2 C1 119.25(9) . . ?
O4 C10 C11 125.43(9) . . ?
O4 C10 C9 115.32(9) . . ?
C11 C10 C9 119.25(9) . . ?
C12 C13 C14 120.21(9) . . ?
C12 C13 H13 119.9 . . ?
C14 C13 H13 119.9 . . ?
C19 C18 C17 118.97(9) . . ?
C19 C18 H18 120.5 . . ?
C17 C18 H18 120.5 . . ?
C10 C11 C12 120.34(10) . . ?
C10 C11 H11 119.8 . . ?
C12 C11 H11 119.8 . . ?
C18 C19 C20 117.99(9) . . ?
C18 C19 C22 120.28(9) . . ?
C20 C19 C22 121.73(9) . . ?
N2 C21 C20 124.02(10) . . ?
N2 C21 H21 118 . . ?
C20 C21 H21 118 . . ?
C4 C5 C6 120.00(9) . . ?
C4 C5 H5 120 . . ?
C6 C5 H5 120 . . ?
C2 C3 C4 119.72(9) . . ?
C2 C3 H3 120.1 . . ?
C4 C3 H3 120.1 . . ?
C5 C4 C3 120.90(9) . . ?
C5 C4 H4 119.5 . . ?
C3 C4 H4 119.5 . . ?
C13 C12 C11 120.25(9) . . ?
C13 C12 H12 119.9 . . ?
C11 C12 H12 119.9 . . ?
C21 C20 C19 118.69(9) . . ?
C21 C20 H20 120.7 . . ?
C19 C20 H20 120.7 . . ?
O2 C8 H8A 109.5 . . ?
O2 C8 H8B 109.5 . . ?
H8A C8 H8B 109.5 . . ?
O2 C8 H8C 109.5 . . ?
H8A C8 H8C 109.5 . . ?
H8B C8 H8C 109.5 . . ?
C19 C22 H22A 109.5 . . ?
C19 C22 H22B 109.5 . . ?
H22A C22 H22B 109.5 . . ?
C19 C22 H22C 109.5 . . ?
H22A C22 H22C 109.5 . . ?
H22B C22 H22C 109.5 . . ?
O4 C16 H16A 109.5 . . ?
O4 C16 H16B 109.5 . . ?
H16A C16 H16B 109.5 . . ?
O4 C16 H16C 109.5 . . ?
H16A C16 H16C 109.5 . . ?
H16B C16 H16C 109.5 . . ?

loop_
_geom_bond_atom_site_label_1
_geom_bond_atom_site_label_2
_geom_bond_distance
_geom_bond_site_symmetry_2
_geom_bond_publ_flag
O3 C9 1.3746(11) . ?
O3 C7 1.4523(11) . ?
O1 C1 1.3680(11) . ?
O1 C15 1.4314(11) . ?
O2 C2 1.3611(12) . ?
O2 C8 1.4276(12) . ?
O4 C10 1.3628(12) . ?
O4 C16 1.4289(13) . ?
N1 C17 1.4074(12) . ?
N1 C7 1.4338(12) . ?
N1 C15 1.4556(12) . ?
N2 C17 1.3375(12) . ?
N2 C21 1.3401(13) . ?
C9 C14 1.3926(13) . ?
C9 C10 1.4085(13) . ?
C17 C18 1.3976(13) . ?
C14 C13 1.4010(13) . ?
C14 C15 1.5151(13) . ?
C1 C6 1.3889(13) . ?
C1 C2 1.4077(13) . ?
C6 C5 1.4005(13) . ?
C6 C7 1.5145(13) . ?
C15 H15 1 . ?
C7 H7 1 . ?
C2 C3 1.3877(14) . ?
C10 C11 1.3879(14) . ?
C13 C12 1.3799(14) . ?
C13 H13 0.95 . ?
C18 C19 1.3926(14) . ?
C18 H18 0.95 . ?
C11 C12 1.3983(15) . ?
C11 H11 0.95 . ?
C19 C20 1.3947(15) . ?
C19 C22 1.5056(14) . ?
C21 C20 1.3861(15) . ?
C21 H21 0.95 . ?
C5 C4 1.3812(14) . ?
C5 H5 0.95 . ?
C3 C4 1.3980(15) . ?
C3 H3 0.95 . ?
C4 H4 0.95 . ?
C12 H12 0.95 . ?
C20 H20 0.95 . ?
C8 H8A 0.98 . ?
C8 H8B 0.98 . ?
C8 H8C 0.98 . ?
C22 H22A 0.98 . ?
C22 H22B 0.98 . ?
C22 H22C 0.98 . ?
C16 H16A 0.98 . ?
C16 H16B 0.98 . ?
C16 H16C 0.98 . ?

loop_
_geom_torsion_atom_site_label_1
_geom_torsion_atom_site_label_2
_geom_torsion_atom_site_label_3
_geom_torsion_atom_site_label_4
_geom_torsion
_geom_torsion_site_symmetry_1
_geom_torsion_site_symmetry_2
_geom_torsion_site_symmetry_3
_geom_torsion_site_symmetry_4
_geom_torsion_publ_flag
C7 O3 C9 C14 -8.96(12) . . . . ?
C7 O3 C9 C10 172.53(8) . . . . ?
C21 N2 C17 C18 -0.11(14) . . . . ?
C21 N2 C17 N1 -178.30(9) . . . . ?
C7 N1 C17 N2 -179.66(8) . . . . ?
C15 N1 C17 N2 -42.84(12) . . . . ?
C7 N1 C17 C18 2.13(14) . . . . ?
C15 N1 C17 C18 138.95(9) . . . . ?
O3 C9 C14 C13 177.75(8) . . . . ?
C10 C9 C14 C13 -3.80(14) . . . . ?
O3 C9 C14 C15 -7.13(14) . . . . ?
C10 C9 C14 C15 171.32(8) . . . . ?
C15 O1 C1 C6 -12.89(12) . . . . ?
C15 O1 C1 C2 168.48(8) . . . . ?
O1 C1 C6 C5 -179.20(9) . . . . ?
C2 C1 C6 C5 -0.63(14) . . . . ?
O1 C1 C6 C7 -3.24(14) . . . . ?
C2 C1 C6 C7 175.33(9) . . . . ?
C1 O1 C15 N1 49.59(10) . . . . ?
C1 O1 C15 C14 -72.21(9) . . . . ?
C17 N1 C15 O1 145.19(8) . . . . ?
C7 N1 C15 O1 -73.20(9) . . . . ?
C17 N1 C15 C14 -91.65(10) . . . . ?
C7 N1 C15 C14 49.97(10) . . . . ?
C9 C14 C15 O1 107.65(10) . . . . ?
C13 C14 C15 O1 -77.29(11) . . . . ?
C9 C14 C15 N1 -14.07(12) . . . . ?
C13 C14 C15 N1 160.99(9) . . . . ?
C17 N1 C7 O3 70.05(11) . . . . ?
C15 N1 C7 O3 -70.03(9) . . . . ?
C17 N1 C7 C6 -166.58(8) . . . . ?
C15 N1 C7 C6 53.35(10) . . . . ?
C9 O3 C7 N1 47.43(10) . . . . ?
C9 O3 C7 C6 -73.76(9) . . . . ?
C1 C6 C7 N1 -17.73(12) . . . . ?
C5 C6 C7 N1 158.16(9) . . . . ?
C1 C6 C7 O3 105.66(10) . . . . ?
C5 C6 C7 O3 -78.45(11) . . . . ?
C8 O2 C2 C3 -8.91(15) . . . . ?
C8 O2 C2 C1 172.71(9) . . . . ?
O1 C1 C2 O2 -1.56(12) . . . . ?
C6 C1 C2 O2 179.78(8) . . . . ?
O1 C1 C2 C3 179.93(9) . . . . ?
C6 C1 C2 C3 1.27(14) . . . . ?
C16 O4 C10 C11 0.06(15) . . . . ?
C16 O4 C10 C9 179.79(9) . . . . ?
O3 C9 C10 O4 2.69(13) . . . . ?
C14 C9 C10 O4 -175.86(9) . . . . ?
O3 C9 C10 C11 -177.56(9) . . . . ?
C14 C9 C10 C11 3.89(14) . . . . ?
C9 C14 C13 C12 1.06(15) . . . . ?
C15 C14 C13 C12 -174.01(9) . . . . ?
N2 C17 C18 C19 -0.87(15) . . . . ?
N1 C17 C18 C19 177.18(9) . . . . ?
O4 C10 C11 C12 178.48(10) . . . . ?
C9 C10 C11 C12 -1.24(16) . . . . ?
C17 C18 C19 C20 1.27(14) . . . . ?
C17 C18 C19 C22 -179.29(9) . . . . ?
C17 N2 C21 C20 0.68(16) . . . . ?
C1 C6 C5 C4 -0.51(15) . . . . ?
C7 C6 C5 C4 -176.42(9) . . . . ?
O2 C2 C3 C4 -179.09(9) . . . . ?
C1 C2 C3 C4 -0.78(15) . . . . ?
C6 C5 C4 C3 1.00(16) . . . . ?
C2 C3 C4 C5 -0.35(16) . . . . ?
C14 C13 C12 C11 1.59(16) . . . . ?
C10 C11 C12 C13 -1.48(17) . . . . ?
N2 C21 C20 C19 -0.24(16) . . . . ?
C18 C19 C20 C21 -0.76(15) . . . . ?
C22 C19 C20 C21 179.81(10) . . . . ?
